data_8106129
loop_
_publ_author_name
'Wang, Wan-Wan'
'Chen, Xing-Ying'
'Wu, Wei-Na'

_publ_section_title
;
 Crystal Structure of 3-((3-hydroxybenzyl)ammonio)-3-phenylpropanoate,
 C16H17NO3
;
_journal_issue 2
_journal_name_full 'Zeitschrift f\"ur Kristallographie - New Crystal Structures'
_journal_page_first 289
_journal_page_last 290
_journal_paper_doi 10.1515/ncrs-2017-0289
_journal_volume 233
_journal_year 2018
_chemical_formula_sum 'C16 H17 N O3'
_chemical_formula_weight 271.31
_space_group_IT_number 33
_space_group_name_Hall 'P 2c -2n'
_space_group_name_H-M_alt 'P n a 21'
_symmetry_cell_setting orthorhombic
_symmetry_space_group_name_H-M 'P n a 21'
_atom_sites_solution_hydrogens geom
_atom_sites_solution_primary direct
_atom_sites_solution_secondary difmap
_cell_angle_alpha 90.00
_cell_angle_beta 90.00
_cell_angle_gamma 90.00
_cell_formula_units_Z 4
_cell_length_a 10.3470(3)
_cell_length_b 7.9347(2)
_cell_length_c 17.0947(4)
_cell_measurement_reflns_used 1254
_cell_measurement_temperature 296(2)
_cell_measurement_theta_max 19.89
_cell_measurement_theta_min 2.12
_cell_volume 1403.48(6)
_computing_cell_refinement 'Bruker SMART'
_computing_data_collection 'Bruker SMART'
_computing_data_reduction 'Bruker SAINT'
_computing_molecular_graphics 'Bruker SHELXTL'
_computing_publication_material 'Bruker SHELXTL'
_computing_structure_refinement 'SHELXL-97 (Sheldrick, 1997)'
_computing_structure_solution 'SHELXS-97 (Sheldrick, 1990)'
_diffrn_ambient_temperature 296(2)
_diffrn_measured_fraction_theta_full 0.996
_diffrn_measured_fraction_theta_max 0.996
_diffrn_radiation_monochromator graphite
_diffrn_radiation_source 'fine-focus sealed tube'
_diffrn_radiation_type MoK\a
_diffrn_radiation_wavelength 0.71073
_diffrn_reflns_av_R_equivalents 0.0342
_diffrn_reflns_av_sigmaI/netI 0.0440
_diffrn_reflns_limit_h_max 13
_diffrn_reflns_limit_h_min -12
_diffrn_reflns_limit_k_max 10
_diffrn_reflns_limit_k_min -6
_diffrn_reflns_limit_l_max 22
_diffrn_reflns_limit_l_min -22
_diffrn_reflns_number 7284
_diffrn_reflns_theta_full 28.31
_diffrn_reflns_theta_max 28.31
_diffrn_reflns_theta_min 2.38
_exptl_absorpt_coefficient_mu 0.089
_exptl_absorpt_correction_T_max 0.987
_exptl_absorpt_correction_T_min 0.984
_exptl_absorpt_correction_type multi-scan
_exptl_absorpt_process_details sadabs
_exptl_crystal_colour colorless
_exptl_crystal_density_diffrn 1.284
_exptl_crystal_density_method 'not measured'
_exptl_crystal_description block
_exptl_crystal_F_000 576
_exptl_crystal_size_max 0.18
_exptl_crystal_size_mid 0.16
_exptl_crystal_size_min 0.15
_refine_diff_density_max 0.130
_refine_diff_density_min -0.174
_refine_diff_density_rms 0.036
_refine_ls_abs_structure_details 'Flack H D (1983), Acta Cryst. A39, 876-881'
_refine_ls_abs_structure_Flack 0.1(12)
_refine_ls_extinction_method none
_refine_ls_goodness_of_fit_ref 1.023
_refine_ls_hydrogen_treatment mixed
_refine_ls_matrix_type full
_refine_ls_number_parameters 190
_refine_ls_number_reflns 3348
_refine_ls_number_restraints 4
_refine_ls_restrained_S_all 1.023
_refine_ls_R_factor_all 0.0597
_refine_ls_R_factor_gt 0.0427
_refine_ls_shift/su_max 0.000
_refine_ls_shift/su_mean 0.000
_refine_ls_structure_factor_coef Fsqd
_refine_ls_weighting_details 'calc w=1/[\s^2^(Fo^2^)+(0.0510P)^2^+0.0074P] where P=(Fo^2^+2Fc^2^)/3'
_refine_ls_weighting_scheme calc
_refine_ls_wR_factor_gt 0.0946
_refine_ls_wR_factor_ref 0.1044
_reflns_number_gt 2601
_reflns_number_total 3348
_reflns_threshold_expression >2sigma(I)
_cod_data_source_file suppl_ncrs-2017-0289_suppl.cif
_cod_data_source_block z
_cod_original_sg_symbol_H-M Pna21
_cod_database_code 8106129

loop_
_symmetry_equiv_pos_as_xyz
'x, y, z'
'-x, -y, z+1/2'
'-x+1/2, y+1/2, z+1/2'
'x+1/2, -y+1/2, z'

loop_
_atom_site_label
_atom_site_type_symbol
_atom_site_fract_x
_atom_site_fract_y
_atom_site_fract_z
_atom_site_U_iso_or_equiv
_atom_site_adp_type
_atom_site_occupancy
_atom_site_symmetry_multiplicity
_atom_site_calc_flag
_atom_site_refinement_flags
_atom_site_disorder_assembly
_atom_site_disorder_group
C1 C 0.14440(17) -0.0150(2) 0.26586(11) 0.0366(4) Uani 1 1 d . . .
C2 C 0.08533(18) 0.1201(2) 0.30297(11) 0.0380(4) Uani 1 1 d . . .
H2A H 0.0166 0.1001 0.3367 0.046 Uiso 1 1 calc R . .
C3 C 0.12621(17) 0.2833(2) 0.29094(11) 0.0375(4) Uani 1 1 d . . .
C4 C 0.2304(2) 0.3131(3) 0.24119(13) 0.0484(5) Uani 1 1 d . . .
H4A H 0.2595 0.4223 0.2325 0.058 Uiso 1 1 calc R . .
C5 C 0.2897(2) 0.1780(3) 0.20494(14) 0.0541(6) Uani 1 1 d . . .
H5A H 0.3595 0.1975 0.1719 0.065 Uiso 1 1 calc R . .
C6 C 0.2481(2) 0.0156(3) 0.21663(14) 0.0474(5) Uani 1 1 d . . .
H6A H 0.2894 -0.0735 0.1916 0.057 Uiso 1 1 calc R . .
C7 C 0.05659(18) 0.4242(2) 0.33172(13) 0.0405(4) Uani 1 1 d . . .
H7A H 0.0146 0.4938 0.2926 0.049 Uiso 1 1 calc R . .
H7B H -0.0105 0.3761 0.3645 0.049 Uiso 1 1 calc R . .
C8 C 0.23146(17) 0.4463(2) 0.43628(12) 0.0337(4) Uani 1 1 d . . .
H8A H 0.2931 0.3815 0.4048 0.040 Uiso 1 1 calc R . .
C9 C 0.30710(18) 0.5827(3) 0.47988(11) 0.0405(4) Uani 1 1 d . . .
H9A H 0.2461 0.6580 0.5050 0.049 Uiso 1 1 calc R . .
H9B H 0.3578 0.5294 0.5207 0.049 Uiso 1 1 calc R . .
C10 C 0.39666(17) 0.6861(2) 0.42905(13) 0.0397(5) Uani 1 1 d . . .
C11 C 0.16529(16) 0.3254(2) 0.49145(11) 0.0353(4) Uani 1 1 d . . .
C12 C 0.2129(2) 0.1623(2) 0.49785(14) 0.0499(5) Uani 1 1 d . . .
H12A H 0.2784 0.1268 0.4644 0.060 Uiso 1 1 calc R . .
C13 C 0.1647(3) 0.0531(3) 0.55272(16) 0.0624(7) Uani 1 1 d . . .
H13A H 0.1986 -0.0551 0.5569 0.075 Uiso 1 1 calc R . .
C14 C 0.0667(2) 0.1028(3) 0.60151(14) 0.0583(6) Uani 1 1 d . . .
H14A H 0.0346 0.0287 0.6389 0.070 Uiso 1 1 calc R . .
C15 C 0.0162(2) 0.2615(3) 0.59512(13) 0.0541(6) Uani 1 1 d . . .
H15A H -0.0516 0.2943 0.6275 0.065 Uiso 1 1 calc R . .
C16 C 0.06539(19) 0.3730(3) 0.54073(12) 0.0448(5) Uani 1 1 d . . .
H16A H 0.0312 0.4811 0.5371 0.054 Uiso 1 1 calc R . .
N1 N 0.14055(15) 0.53358(19) 0.38107(9) 0.0343(3) Uani 1 1 d D . .
O1 O 0.10327(13) -0.17578(17) 0.27564(10) 0.0471(4) Uani 1 1 d D . .
O2 O 0.38455(13) 0.67574(18) 0.35614(8) 0.0459(4) Uani 1 1 d . . .
O3 O 0.47816(16) 0.7752(2) 0.46356(11) 0.0624(5) Uani 1 1 d . . .
H1 H 0.0311(18) -0.171(4) 0.3003(17) 0.094 Uiso 1 1 d D . .
H1A H 0.182(3) 0.600(3) 0.3504(16) 0.094 Uiso 1 1 d D . .
H1B H 0.091(3) 0.604(3) 0.4057(17) 0.094 Uiso 1 1 d D . .

loop_
_atom_site_aniso_label
_atom_site_aniso_U_11
_atom_site_aniso_U_22
_atom_site_aniso_U_33
_atom_site_aniso_U_23
_atom_site_aniso_U_13
_atom_site_aniso_U_12
C1 0.0394(9) 0.0337(9) 0.0366(10) -0.0014(8) -0.0023(8) 0.0009(8)
C2 0.0352(9) 0.0382(10) 0.0406(10) 0.0000(8) 0.0030(8) 0.0001(8)
C3 0.0394(10) 0.0359(10) 0.0373(10) -0.0001(8) -0.0044(8) -0.0013(8)
C4 0.0523(12) 0.0491(12) 0.0439(12) 0.0008(10) 0.0059(9) -0.0135(10)
C5 0.0507(12) 0.0649(14) 0.0468(13) -0.0047(12) 0.0133(10) -0.0103(11)
C6 0.0466(11) 0.0510(12) 0.0448(11) -0.0082(10) 0.0068(9) 0.0047(10)
C7 0.0348(9) 0.0353(10) 0.0515(11) -0.0023(9) -0.0060(8) -0.0008(8)
C8 0.0304(8) 0.0300(9) 0.0406(10) 0.0030(8) 0.0022(7) 0.0008(7)
C9 0.0372(9) 0.0419(10) 0.0424(11) 0.0026(9) -0.0009(8) -0.0099(8)
C10 0.0345(9) 0.0300(9) 0.0545(13) 0.0031(9) 0.0030(8) -0.0016(7)
C11 0.0322(8) 0.0330(9) 0.0407(10) 0.0032(8) -0.0035(8) -0.0050(7)
C12 0.0548(11) 0.0351(11) 0.0597(14) 0.0065(10) 0.0057(11) 0.0015(9)
C13 0.0772(16) 0.0378(12) 0.0723(17) 0.0154(12) 0.0021(14) -0.0025(12)
C14 0.0639(15) 0.0583(15) 0.0528(14) 0.0200(12) -0.0040(11) -0.0192(12)
C15 0.0446(12) 0.0701(16) 0.0474(13) 0.0110(13) 0.0042(9) -0.0095(11)
C16 0.0403(10) 0.0458(11) 0.0483(12) 0.0064(10) 0.0025(9) 0.0012(9)
N1 0.0330(7) 0.0272(8) 0.0426(9) 0.0015(7) 0.0000(6) 0.0013(6)
O1 0.0512(8) 0.0332(7) 0.0569(9) -0.0023(7) 0.0095(7) 0.0038(6)
O2 0.0432(7) 0.0494(8) 0.0452(9) 0.0034(7) 0.0079(6) -0.0072(6)
O3 0.0652(10) 0.0593(10) 0.0626(9) -0.0003(8) 0.0006(8) -0.0352(8)

loop_
_atom_type_symbol
_atom_type_description
_atom_type_scat_dispersion_real
_atom_type_scat_dispersion_imag
_atom_type_scat_source
C C 0.0033 0.0016 'International Tables Vol C Tables 4.2.6.8 and 6.1.1.4'
H H 0.0000 0.0000 'International Tables Vol C Tables 4.2.6.8 and 6.1.1.4'
N N 0.0061 0.0033 'International Tables Vol C Tables 4.2.6.8 and 6.1.1.4'
O O 0.0106 0.0060 'International Tables Vol C Tables 4.2.6.8 and 6.1.1.4'

loop_
_geom_angle_atom_site_label_1
_geom_angle_atom_site_label_2
_geom_angle_atom_site_label_3
_geom_angle
_geom_angle_site_symmetry_1
_geom_angle_site_symmetry_3
O1 C1 C6 118.90(17) . .
O1 C1 C2 122.18(17) . .
C6 C1 C2 118.92(17) . .
C3 C2 C1 121.51(17) . .
C3 C2 H2A 119.2 . .
C1 C2 H2A 119.2 . .
C2 C3 C4 119.22(19) . .
C2 C3 C7 118.89(17) . .
C4 C3 C7 121.89(18) . .
C5 C4 C3 119.08(19) . .
C5 C4 H4A 120.5 . .
C3 C4 H4A 120.5 . .
C6 C5 C4 121.5(2) . .
C6 C5 H5A 119.2 . .
C4 C5 H5A 119.2 . .
C5 C6 C1 119.7(2) . .
C5 C6 H6A 120.1 . .
C1 C6 H6A 120.1 . .
N1 C7 C3 114.64(15) . .
N1 C7 H7A 108.6 . .
C3 C7 H7A 108.6 . .
N1 C7 H7B 108.6 . .
C3 C7 H7B 108.6 . .
H7A C7 H7B 107.6 . .
N1 C8 C11 113.68(14) . .
N1 C8 C9 107.47(14) . .
C11 C8 C9 112.16(16) . .
N1 C8 H8A 107.8 . .
C11 C8 H8A 107.8 . .
C9 C8 H8A 107.8 . .
C10 C9 C8 114.68(17) . .
C10 C9 H9A 108.6 . .
C8 C9 H9A 108.6 . .
C10 C9 H9B 108.6 . .
C8 C9 H9B 108.6 . .
H9A C9 H9B 107.6 . .
O3 C10 O2 124.99(19) . .
O3 C10 C9 116.72(19) . .
O2 C10 C9 118.28(17) . .
C16 C11 C12 118.07(17) . .
C16 C11 C8 123.03(16) . .
C12 C11 C8 118.69(17) . .
C13 C12 C11 120.9(2) . .
C13 C12 H12A 119.5 . .
C11 C12 H12A 119.5 . .
C12 C13 C14 120.2(2) . .
C12 C13 H13A 119.9 . .
C14 C13 H13A 119.9 . .
C15 C14 C13 119.9(2) . .
C15 C14 H14A 120.0 . .
C13 C14 H14A 120.0 . .
C14 C15 C16 120.2(2) . .
C14 C15 H15A 119.9 . .
C16 C15 H15A 119.9 . .
C15 C16 C11 120.6(2) . .
C15 C16 H16A 119.7 . .
C11 C16 H16A 119.7 . .
C7 N1 C8 116.88(14) . .
C7 N1 H1A 108(2) . .
C8 N1 H1A 111(2) . .
C7 N1 H1B 108(2) . .
C8 N1 H1B 111(2) . .
H1A N1 H1B 101(3) . .
C1 O1 H1 107(2) . .

loop_
_geom_bond_atom_site_label_1
_geom_bond_atom_site_label_2
_geom_bond_distance
_geom_bond_site_symmetry_2
C1 O1 1.355(2) .
C1 C6 1.385(3) .
C1 C2 1.388(3) .
C2 C3 1.377(3) .
C2 H2A 0.9300 .
C3 C4 1.393(3) .
C3 C7 1.501(3) .
C4 C5 1.382(3) .
C4 H4A 0.9300 .
C5 C6 1.373(3) .
C5 H5A 0.9300 .
C6 H6A 0.9300 .
C7 N1 1.490(2) .
C7 H7A 0.9700 .
C7 H7B 0.9700 .
C8 N1 1.502(2) .
C8 C11 1.509(3) .
C8 C9 1.529(3) .
C8 H8A 0.9800 .
C9 C10 1.512(3) .
C9 H9A 0.9700 .
C9 H9B 0.9700 .
C10 O3 1.249(2) .
C10 O2 1.255(2) .
C11 C16 1.386(3) .
C11 C12 1.389(3) .
C12 C13 1.371(3) .
C12 H12A 0.9300 .
C13 C14 1.371(4) .
C13 H13A 0.9300 .
C14 C15 1.368(3) .
C14 H14A 0.9300 .
C15 C16 1.381(3) .
C15 H15A 0.9300 .
C16 H16A 0.9300 .
N1 H1A 0.860(10) .
N1 H1B 0.866(10) .
O1 H1 0.858(10) .

loop_
_geom_hbond_atom_site_label_D
_geom_hbond_atom_site_label_H
_geom_hbond_atom_site_label_A
_geom_hbond_distance_DH
_geom_hbond_distance_HA
_geom_hbond_distance_DA
_geom_hbond_angle_DHA
_geom_hbond_site_symmetry_A
O1 H1 O2 0.858(10) 1.792(10) 2.6486(19) 176(3) 4_455
N1 H1A O2 0.860(10) 2.18(3) 2.798(2) 128(3) .
N1 H1B O3 0.866(10) 1.807(11) 2.667(2) 172(3) 4_465

loop_
_geom_torsion_atom_site_label_1
_geom_torsion_atom_site_label_2
_geom_torsion_atom_site_label_3
_geom_torsion_atom_site_label_4
_geom_torsion
_geom_torsion_site_symmetry_1
_geom_torsion_site_symmetry_2
_geom_torsion_site_symmetry_3
_geom_torsion_site_symmetry_4
O1 C1 C2 C3 -178.37(18) . . . .
C6 C1 C2 C3 1.0(3) . . . .
C1 C2 C3 C4 -0.9(3) . . . .
C1 C2 C3 C7 178.87(18) . . . .
C2 C3 C4 C5 0.2(3) . . . .
C7 C3 C4 C5 -179.5(2) . . . .
C3 C4 C5 C6 0.3(3) . . . .
C4 C5 C6 C1 -0.1(3) . . . .
O1 C1 C6 C5 178.9(2) . . . .
C2 C1 C6 C5 -0.5(3) . . . .
C2 C3 C7 N1 123.63(18) . . . .
C4 C3 C7 N1 -56.6(3) . . . .
N1 C8 C9 C10 -66.0(2) . . . .
C11 C8 C9 C10 168.38(16) . . . .
C8 C9 C10 O3 -166.38(18) . . . .
C8 C9 C10 O2 13.2(3) . . . .
N1 C8 C11 C16 -56.0(2) . . . .
C9 C8 C11 C16 66.2(2) . . . .
N1 C8 C11 C12 129.29(19) . . . .
C9 C8 C11 C12 -108.5(2) . . . .
C16 C11 C12 C13 -1.7(3) . . . .
C8 C11 C12 C13 173.4(2) . . . .
C11 C12 C13 C14 1.1(4) . . . .
C12 C13 C14 C15 0.5(4) . . . .
C13 C14 C15 C16 -1.4(3) . . . .
C14 C15 C16 C11 0.7(3) . . . .
C12 C11 C16 C15 0.8(3) . . . .
C8 C11 C16 C15 -174.03(19) . . . .
C3 C7 N1 C8 -48.2(2) . . . .
C11 C8 N1 C7 -55.5(2) . . . .
C9 C8 N1 C7 179.74(15) . . . .
